data_7027894
loop_
_publ_author_name
'Zhao, Gang'
'Wang, Qi-Guang'
'Mak, Thomas C. W.'

_publ_section_title
;
 Optically active cyclopalladated derivatives of arylimines. Crystal
 structures of
 (+)-[{P&#xE010;d[p-MeOC6H3CH&#xE006;N&#xE011;CH2-(1S,2R,5S)C&#xE010;HCH2CH2C&#xE012;HC(Me)2C&#xE011;HC&#xE013;H2](\m-X)}2]
 (X&#x2005;=&#x2005;Cl or Br),
 (+)-[P&#xE010;d{p-MeOC6H3CH&#xE006;N&#xE011;CH2-(1S,2R,5S&#x200A;)-C&#xE010;HCH2CH2C&#xE012;HC(Me)2C&#xE011;HC&#xE013;H2}Cl(PPh3)]
 and
 (+)-[{P&#xE010;d[p-MeOC6H3CH&#xE006;N&#xE011;CH2-(1S,2R,5S)-C&#xE010;HCH2CH2C&#xE012;HC(Me)2C&#xE011;HC&#xE013;H2]Cl}2{Fe(\d5-C5H4PPh2)2}]
;
_journal_issue 7
_journal_name_full 'Journal of the Chemical Society, Dalton Transactions'
_journal_page_first 1241
_journal_paper_doi 10.1039/a708407b
_journal_year 1998
_chemical_formula_sum 'C36 H46 Cl2 N2 O2 Pd2'
_chemical_formula_weight 822.45
_chemical_name_systematic
; 
 ? 
;
_space_group_IT_number 19
_symmetry_space_group_name_Hall 'P 2ac 2ab'
_symmetry_space_group_name_H-M 'P 21 21 21'
_atom_sites_solution_hydrogens geom
_atom_sites_solution_primary direct
_atom_sites_solution_secondary difmap
_audit_creation_method SHELXL
_cell_angle_alpha 90.00
_cell_angle_beta 90.00
_cell_angle_gamma 90.00
_cell_formula_units_Z 4
_cell_length_a 13.518(3)
_cell_length_b 25.105(5)
_cell_length_c 10.797(2)
_cell_measurement_temperature 293(2)
_cell_volume 3664.2(13)
_computing_structure_refinement 'SHELXL-93 (Sheldrick, 1993)'
_computing_structure_solution 'SHELXS-86 (Sheldrick, 1990)'
_diffrn_ambient_temperature 293(2)
_diffrn_radiation_monochromator graphite
_diffrn_radiation_source 'fine-focus sealed tube'
_diffrn_radiation_type MoK\a
_diffrn_radiation_wavelength 0.71073
_diffrn_reflns_av_R_equivalents 0.0226
_diffrn_reflns_av_sigmaI/netI 0.0340
_diffrn_reflns_limit_h_max 16
_diffrn_reflns_limit_h_min 0
_diffrn_reflns_limit_k_max 30
_diffrn_reflns_limit_k_min -30
_diffrn_reflns_limit_l_max 13
_diffrn_reflns_limit_l_min -13
_diffrn_reflns_number 11888
_diffrn_reflns_theta_max 25.48
_diffrn_reflns_theta_min 1.62
_exptl_absorpt_coefficient_mu 1.160
_exptl_crystal_density_diffrn 1.491
_exptl_crystal_F_000 1672
_refine_diff_density_max 0.838
_refine_diff_density_min -0.757
_refine_diff_density_rms 0.284
_refine_ls_abs_structure_details 'Flack H D (1983), Acta Cryst. A39, 876-881'
_refine_ls_abs_structure_Flack 0.67(3)
_refine_ls_extinction_coef 0.0400(14)
_refine_ls_extinction_expression Fc^*^=kFc[1+0.001xFc^2^\l^3^/sin(2\q)]^-1/4^
_refine_ls_extinction_method SHELXL
_refine_ls_goodness_of_fit_all 1.044
_refine_ls_goodness_of_fit_obs 0.993
_refine_ls_matrix_type full
_refine_ls_number_parameters 399
_refine_ls_number_reflns 6486
_refine_ls_number_restraints 0
_refine_ls_restrained_S_all 1.044
_refine_ls_restrained_S_obs 0.993
_refine_ls_R_factor_all 0.0404
_refine_ls_R_factor_obs 0.0378
_refine_ls_shift/esd_max 0.003
_refine_ls_shift/esd_mean 0.000
_refine_ls_structure_factor_coef Fsqd
_refine_ls_weighting_details 'w=1/[\s^2^(Fo^2^)+(0.0834P)^2^+0.1718P] where P=(Fo^2^+2Fc^2^)/3'
_refine_ls_weighting_scheme calc
_refine_ls_wR_factor_all 0.1056
_refine_ls_wR_factor_obs 0.0996
_reflns_number_observed 6374
_reflns_number_total 6486
_reflns_observed_criterion >2sigma(I)
_cod_data_source_file b708407sup1.cif
_cod_data_source_block zgp3
_cod_depositor_comments
;
The following automatic conversions were performed:

'_refine_ls_weighting_scheme' value 'calc
w=1/[\s^2^(Fo^2^)+(0.0834P)^2^+0.1718P] where P=(Fo^2^+2Fc^2^)/3' was
changed to 'calc'. New tag '_refine_ls_weighting_details' was
created. The value of the new tag was set to
'w=1/[\s^2^(Fo^2^)+(0.0834P)^2^+0.1718P] where P=(Fo^2^+2Fc^2^)/3'.

Automatic conversion script
Id: cif_fix_values 3143 2015-03-26 13:38:13Z robertas 
;
_cod_database_code 7027894

loop_
_symmetry_equiv_pos_as_xyz
'x, y, z'
'-x+1/2, -y, z+1/2'
'-x, y+1/2, -z+1/2'
'x+1/2, -y+1/2, -z'

loop_
_atom_site_aniso_label
_atom_site_aniso_U_11
_atom_site_aniso_U_22
_atom_site_aniso_U_33
_atom_site_aniso_U_23
_atom_site_aniso_U_13
_atom_site_aniso_U_12
Pd1 0.0578(2) 0.0813(2) 0.0500(2) -0.00373(11) 0.00023(13) 0.00118(12)
Pd2 0.0590(2) 0.0821(2) 0.0523(2) -0.00065(12) 0.00096(13) 0.00416(12)
Cl1 0.0824(6) 0.0900(6) 0.0688(6) -0.0152(5) 0.0196(6) -0.0094(5)
Cl2 0.0778(6) 0.0807(5) 0.0673(6) -0.0022(5) 0.0158(5) 0.0030(5)
O1 0.115(3) 0.083(2) 0.123(4) -0.009(2) 0.019(3) -0.007(2)
O2 0.105(3) 0.090(2) 0.172(5) -0.009(3) 0.042(4) -0.013(2)
N1 0.065(2) 0.083(2) 0.053(2) -0.0051(14) -0.010(2) 0.004(2)
N2 0.057(2) 0.097(2) 0.058(2) -0.004(2) -0.002(2) 0.006(2)
C1 0.066(2) 0.086(2) 0.063(2) -0.004(2) -0.001(2) 0.002(2)
C2 0.059(2) 0.088(2) 0.052(2) -0.003(2) -0.007(2) 0.000(2)
C3 0.060(2) 0.094(3) 0.056(2) -0.004(2) 0.003(2) -0.001(2)
C4 0.074(3) 0.105(3) 0.082(3) -0.001(3) 0.017(3) -0.006(2)
C5 0.074(3) 0.096(3) 0.100(4) 0.007(3) 0.013(3) -0.009(2)
C6 0.074(3) 0.086(3) 0.083(3) -0.002(2) -0.006(3) -0.002(2)
C7 0.134(7) 0.088(4) 0.191(10) -0.001(4) 0.049(7) -0.017(4)
C8 0.066(2) 0.095(3) 0.053(2) -0.006(2) 0.004(2) 0.007(2)
C9 0.075(3) 0.081(2) 0.058(2) -0.004(2) -0.001(2) 0.014(2)
C10 0.070(2) 0.069(2) 0.064(2) -0.003(2) 0.000(2) 0.005(2)
C11 0.121(5) 0.075(2) 0.094(4) 0.014(2) -0.013(4) -0.009(3)
C12 0.132(6) 0.074(3) 0.128(6) -0.014(3) -0.033(5) 0.000(3)
C13 0.100(4) 0.090(3) 0.088(4) -0.026(3) -0.026(3) 0.013(3)
C14 0.083(3) 0.086(3) 0.081(3) -0.008(2) -0.027(3) 0.011(2)
C15 0.074(2) 0.062(2) 0.070(2) -0.003(2) -0.014(2) 0.005(2)
C16 0.084(3) 0.119(4) 0.055(2) -0.006(2) -0.007(2) 0.011(3)
C17 0.117(6) 0.224(9) 0.060(3) 0.026(4) -0.012(4) -0.016(6)
C18 0.099(4) 0.169(7) 0.081(4) -0.030(4) -0.002(4) 0.039(4)
C19 0.057(2) 0.094(3) 0.058(2) 0.004(2) -0.004(2) 0.007(2)
C20 0.063(2) 0.108(3) 0.059(2) 0.001(2) -0.003(2) -0.001(2)
C21 0.074(3) 0.120(4) 0.071(3) -0.002(3) 0.012(3) -0.009(3)
C22 0.078(3) 0.124(4) 0.098(4) 0.024(3) 0.005(3) -0.016(3)
C23 0.070(3) 0.094(3) 0.099(4) 0.010(3) -0.002(3) -0.001(2)
C24 0.070(2) 0.087(2) 0.077(3) 0.006(2) 0.007(3) 0.002(2)
C25 0.128(6) 0.122(5) 0.195(11) -0.002(6) 0.052(8) -0.036(5)
C26 0.065(2) 0.109(3) 0.060(2) -0.007(2) 0.002(2) 0.008(2)
C27 0.072(3) 0.084(3) 0.071(3) -0.006(2) 0.002(2) 0.016(2)
C28 0.069(2) 0.083(2) 0.068(3) -0.009(2) 0.008(2) 0.011(2)
C29 0.092(3) 0.075(2) 0.072(3) 0.001(2) -0.004(3) -0.001(2)
C30 0.083(3) 0.101(3) 0.070(3) 0.001(3) -0.004(3) 0.007(2)
C31 0.080(3) 0.108(3) 0.078(3) -0.020(3) 0.005(3) -0.015(3)
C32 0.081(4) 0.155(6) 0.103(5) -0.033(4) 0.019(3) -0.023(4)
C33 0.093(3) 0.111(3) 0.065(3) -0.008(3) 0.022(3) -0.017(3)
C34 0.119(4) 0.078(3) 0.075(3) -0.004(2) 0.020(3) -0.012(3)
C35 0.258(15) 0.106(5) 0.132(7) 0.001(5) 0.025(9) -0.061(7)
C36 0.129(5) 0.092(3) 0.097(4) -0.005(3) -0.001(4) 0.036(4)

loop_
_atom_site_label
_atom_site_type_symbol
_atom_site_fract_x
_atom_site_fract_y
_atom_site_fract_z
_atom_site_U_iso_or_equiv
_atom_site_thermal_displace_type
_atom_site_occupancy
_atom_site_calc_flag
_atom_site_refinement_flags
Pd1 Pd 0.76490(2) 0.202213(12) 0.65054(3) 0.06304(13) Uani 1 d .
Pd2 Pd 0.58367(2) 0.176832(12) 0.87690(3) 0.06446(13) Uani 1 d .
Cl1 Cl 0.68661(10) 0.25304(5) 0.80353(12) 0.0804(3) Uani 1 d .
Cl2 Cl 0.67702(9) 0.12515(4) 0.73864(11) 0.0753(3) Uani 1 d .
O1 O 0.8747(4) 0.4056(2) 0.5656(5) 0.1067(14) Uani 1 d .
O2 O 0.4370(4) -0.0215(2) 0.8873(7) 0.123(2) Uani 1 d .
N1 N 0.8407(3) 0.1611(2) 0.5185(3) 0.0668(8) Uani 1 d .
N2 N 0.4996(3) 0.2166(2) 1.0027(4) 0.0706(9) Uani 1 d .
C1 C 0.8312(3) 0.3167(2) 0.6029(5) 0.0717(10) Uani 1 d .
H1A H 0.7858(3) 0.3291(2) 0.6649(5) 0.080 Uiso 1 d R
C2 C 0.8382(3) 0.2626(2) 0.5762(4) 0.0667(9) Uani 1 d .
C3 C 0.9045(3) 0.2462(2) 0.4808(4) 0.0701(10) Uani 1 d .
C4 C 0.9612(4) 0.2834(2) 0.4184(6) 0.0870(14) Uani 1 d .
H4A H 1.0058(4) 0.2714(2) 0.3550(6) 0.080 Uiso 1 d R
C5 C 0.9548(4) 0.3363(2) 0.4449(7) 0.0902(15) Uani 1 d .
H5A H 0.9939(4) 0.3619(2) 0.4005(7) 0.080 Uiso 1 d R
C6 C 0.8901(4) 0.3533(2) 0.5358(6) 0.0806(12) Uani 1 d .
C7 C 0.9232(7) 0.4443(3) 0.4903(11) 0.138(4) Uani 1 d .
H7A H 0.9063(7) 0.4794(3) 0.5185(11) 0.080 Uiso 1 d R
H7B H 0.9937(7) 0.4397(3) 0.4941(11) 0.080 Uiso 1 d R
H7C H 0.9013(7) 0.4399(3) 0.4063(11) 0.080 Uiso 1 d R
C8 C 0.9014(4) 0.1894(2) 0.4566(4) 0.0712(10) Uani 1 d .
H8A H 0.9432(4) 0.1736(2) 0.3949(4) 0.080 Uiso 1 d R
C9 C 0.8280(4) 0.1043(2) 0.4900(4) 0.0714(10) Uani 1 d .
H9A H 0.8234(4) 0.0844(2) 0.5657(4) 0.080 Uiso 1 d R
H9B H 0.8848(4) 0.0917(2) 0.4453(4) 0.080 Uiso 1 d R
C10 C 0.7355(4) 0.0944(2) 0.4113(4) 0.0677(9) Uani 1 d .
H10A H 0.6809(4) 0.1084(2) 0.4579(4) 0.080 Uiso 1 d R
C11 C 0.7174(6) 0.0333(2) 0.3954(6) 0.097(2) Uani 1 d .
H11A H 0.6702(6) 0.0224(2) 0.4569(6) 0.080 Uiso 1 d R
H11B H 0.7782(6) 0.0150(2) 0.4125(6) 0.080 Uiso 1 d R
C12 C 0.6781(7) 0.0163(2) 0.2717(8) 0.112(2) Uani 1 d .
H12A H 0.6112(7) 0.0039(2) 0.2801(8) 0.080 Uiso 1 d R
H12B H 0.7176(7) -0.0132(2) 0.2437(8) 0.080 Uiso 1 d R
C13 C 0.6834(5) 0.0600(2) 0.1730(6) 0.093(2) Uani 1 d .
H13A H 0.6627(5) 0.0495(2) 0.0915(6) 0.080 Uiso 1 d R
C14 C 0.6331(4) 0.1102(2) 0.2247(6) 0.0834(14) Uani 1 d .
H14A H 0.5805(4) 0.1033(2) 0.2822(6) 0.080 Uiso 1 d R
H14B H 0.6134(4) 0.1354(2) 0.1625(6) 0.080 Uiso 1 d R
C15 C 0.7346(4) 0.1223(2) 0.2863(4) 0.0687(10) Uani 1 d .
H15A H 0.7519(4) 0.1594(2) 0.2889(4) 0.080 Uiso 1 d R
C16 C 0.7833(5) 0.0903(2) 0.1794(5) 0.0861(14) Uani 1 d .
C17 C 0.7955(7) 0.1271(4) 0.0670(6) 0.134(3) Uani 1 d .
H17A H 0.8578(7) 0.1453(4) 0.0734(6) 0.080 Uiso 1 d R
H17B H 0.7931(7) 0.1076(4) -0.0094(6) 0.080 Uiso 1 d R
H17C H 0.7427(7) 0.1527(4) 0.0688(6) 0.080 Uiso 1 d R
C18 C 0.8794(6) 0.0593(3) 0.1972(7) 0.116(2) Uani 1 d .
H18A H 0.8723(6) 0.0351(3) 0.2655(7) 0.080 Uiso 1 d R
H18B H 0.8951(6) 0.0397(3) 0.1235(7) 0.080 Uiso 1 d R
H18C H 0.9316(6) 0.0841(3) 0.2147(7) 0.080 Uiso 1 d R
C19 C 0.4984(3) 0.1176(2) 0.9307(4) 0.0694(10) Uani 1 d .
C20 C 0.4296(4) 0.1324(2) 1.0241(5) 0.0767(11) Uani 1 d .
C21 C 0.3673(4) 0.0949(3) 1.0766(6) 0.0883(14) Uani 1 d .
H21A H 0.3221(4) 0.1057(3) 1.1403(6) 0.080 Uiso 1 d R
C22 C 0.3669(5) 0.0425(3) 1.0327(7) 0.100(2) Uani 1 d .
H22A H 0.3244(5) 0.0165(3) 1.0706(7) 0.080 Uiso 1 d R
C23 C 0.4318(4) 0.0292(2) 0.9391(6) 0.0877(14) Uani 1 d .
C24 C 0.4978(4) 0.0656(2) 0.8891(5) 0.0780(11) Uani 1 d .
H24A H 0.5432(4) 0.0547(2) 0.8255(5) 0.080 Uiso 1 d R
C25 C 0.3697(8) -0.0596(3) 0.9196(12) 0.148(4) Uani 1 d .
H25A H 0.3833(8) -0.0925(3) 0.8774(12) 0.080 Uiso 1 d R
H25B H 0.3751(8) -0.0650(3) 1.0073(12) 0.080 Uiso 1 d R
H25C H 0.3039(8) -0.0480(3) 0.8997(12) 0.080 Uiso 1 d R
C26 C 0.4339(4) 0.1881(2) 1.0587(5) 0.0781(12) Uani 1 d .
H26A H 0.3906(4) 0.2029(2) 1.1203(5) 0.080 Uiso 1 d R
C27 C 0.5174(4) 0.2724(2) 1.0396(5) 0.0758(11) Uani 1 d .
H27A H 0.4612(4) 0.2856(2) 1.0847(5) 0.080 Uiso 1 d R
H27B H 0.5262(4) 0.2945(2) 0.9679(5) 0.080 Uiso 1 d R
C28 C 0.6086(3) 0.2759(2) 1.1212(5) 0.0731(10) Uani 1 d .
H28A H 0.6545(3) 0.2504(2) 1.0883(5) 0.080 Uiso 1 d R
C29 C 0.5869(5) 0.2586(2) 1.2572(5) 0.0798(12) Uani 1 d .
H29A H 0.5486(5) 0.2274(2) 1.2749(5) 0.080 Uiso 1 d R
C30 C 0.6305(4) 0.2936(2) 1.3603(5) 0.0845(12) Uani 1 d .
H30A H 0.6766(4) 0.2730(2) 1.4079(5) 0.080 Uiso 1 d R
H30B H 0.5782(4) 0.3048(2) 1.4146(5) 0.080 Uiso 1 d R
C31 C 0.6838(4) 0.3426(2) 1.3098(6) 0.0887(14) Uani 1 d .
H31A H 0.7133(4) 0.3654(2) 1.3708(6) 0.080 Uiso 1 d R
C32 C 0.7528(5) 0.3259(4) 1.2030(7) 0.113(2) Uani 1 d .
H32A H 0.7792(5) 0.2906(4) 1.2124(7) 0.080 Uiso 1 d R
H32B H 0.8039(5) 0.3512(4) 1.1845(7) 0.080 Uiso 1 d R
C33 C 0.6620(5) 0.3295(2) 1.1185(5) 0.0896(14) Uani 1 d .
H33A H 0.6756(5) 0.3430(2) 1.0371(5) 0.080 Uiso 1 d R
C34 C 0.6194(5) 0.3721(2) 1.2113(6) 0.091(2) Uani 1 d .
C35 C 0.6573(10) 0.4284(3) 1.1829(10) 0.165(5) Uani 1 d .
H35A H 0.6309(10) 0.4538(3) 1.2406(10) 0.080 Uiso 1 d R
H35B H 0.7282(10) 0.4282(3) 1.1888(10) 0.080 Uiso 1 d R
H35C H 0.6381(10) 0.4381(3) 1.1003(10) 0.080 Uiso 1 d R
C36 C 0.5071(6) 0.3770(2) 1.2298(7) 0.106(2) Uani 1 d .
H36A H 0.4930(6) 0.4044(2) 1.2893(7) 0.080 Uiso 1 d R
H36B H 0.4768(6) 0.3860(2) 1.1521(7) 0.080 Uiso 1 d R
H36C H 0.4812(6) 0.3437(2) 1.2588(7) 0.080 Uiso 1 d R

loop_
_atom_type_symbol
_atom_type_description
_atom_type_scat_dispersion_real
_atom_type_scat_dispersion_imag
_atom_type_scat_source
C C 0.0033 0.0016 'International Tables Vol C Tables 4.2.6.8 and 6.1.1.4'
H H 0.0000 0.0000 'International Tables Vol C Tables 4.2.6.8 and 6.1.1.4'
N N 0.0061 0.0033 'International Tables Vol C Tables 4.2.6.8 and 6.1.1.4'
O O 0.0106 0.0060 'International Tables Vol C Tables 4.2.6.8 and 6.1.1.4'
Cl Cl 0.1484 0.1585 'International Tables Vol C Tables 4.2.6.8 and 6.1.1.4'
Pd Pd -0.9988 1.0072 'International Tables Vol C Tables 4.2.6.8 and 6.1.1.4'

loop_
_geom_angle_atom_site_label_1
_geom_angle_atom_site_label_2
_geom_angle_atom_site_label_3
_geom_angle
C2 Pd1 N1 81.5(2)
C2 Pd1 Cl1 95.46(13)
N1 Pd1 Cl1 176.32(11)
C2 Pd1 Cl2 178.10(13)
N1 Pd1 Cl2 96.61(12)
Cl1 Pd1 Cl2 86.42(4)
C19 Pd2 N2 81.2(2)
C19 Pd2 Cl2 94.89(14)
N2 Pd2 Cl2 175.85(12)
C19 Pd2 Cl1 177.86(13)
N2 Pd2 Cl1 98.45(12)
Cl2 Pd2 Cl1 85.53(4)
Pd1 Cl1 Pd2 93.33(4)
Pd2 Cl2 Pd1 94.06(4)
C6 O1 C7 116.8(6)
C23 O2 C25 120.3(7)
C8 N1 C9 120.5(4)
C8 N1 Pd1 114.1(3)
C9 N1 Pd1 125.4(3)
C26 N2 C27 120.8(4)
C26 N2 Pd2 115.1(3)
C27 N2 Pd2 123.8(3)
C6 C1 C2 119.3(5)
C1 C2 C3 118.3(4)
C1 C2 Pd1 129.0(4)
C3 C2 Pd1 112.7(3)
C4 C3 C2 120.4(5)
C4 C3 C8 126.2(4)
C2 C3 C8 113.3(4)
C3 C4 C5 121.4(5)
C6 C5 C4 119.3(5)
O1 C6 C5 124.0(5)
O1 C6 C1 114.7(5)
C5 C6 C1 121.3(5)
N1 C8 C3 118.2(4)
N1 C9 C10 111.5(4)
C15 C10 C9 115.2(4)
C15 C10 C11 110.7(4)
C9 C10 C11 110.3(4)
C12 C11 C10 115.6(5)
C11 C12 C13 113.5(4)
C12 C13 C14 108.3(6)
C12 C13 C16 111.1(5)
C14 C13 C16 88.2(4)
C13 C14 C15 85.7(4)
C10 C15 C16 114.7(4)
C10 C15 C14 107.3(4)
C16 C15 C14 87.4(4)
C18 C16 C15 122.1(5)
C18 C16 C13 119.8(6)
C15 C16 C13 85.3(4)
C18 C16 C17 108.4(7)
C15 C16 C17 108.7(5)
C13 C16 C17 110.7(6)
C24 C19 C20 118.2(5)
C24 C19 Pd2 128.4(4)
C20 C19 Pd2 113.3(4)
C21 C20 C19 120.8(5)
C21 C20 C26 125.1(5)
C19 C20 C26 114.1(5)
C20 C21 C22 120.3(5)
C21 C22 C23 118.2(5)
O2 C23 C24 114.5(5)
O2 C23 C22 123.2(5)
C24 C23 C22 122.3(6)
C19 C24 C23 120.1(5)
N2 C26 C20 116.2(4)
N2 C27 C28 110.1(4)
C27 C28 C33 115.1(4)
C27 C28 C29 112.2(4)
C33 C28 C29 110.6(4)
C28 C29 C30 116.9(4)
C31 C30 C29 112.5(5)
C32 C31 C34 87.6(5)
C32 C31 C30 109.5(5)
C34 C31 C30 111.2(5)
C31 C32 C33 86.8(5)
C28 C33 C32 108.4(5)
C28 C33 C34 114.4(4)
C32 C33 C34 87.3(5)
C31 C34 C36 120.1(5)
C31 C34 C35 112.7(7)
C36 C34 C35 106.4(7)
C31 C34 C33 84.7(4)
C36 C34 C33 119.9(5)
C35 C34 C33 112.1(6)

loop_
_geom_bond_atom_site_label_1
_geom_bond_atom_site_label_2
_geom_bond_distance
Pd1 C2 1.980(5)
Pd1 N1 2.037(4)
Pd1 Cl1 2.3403(12)
Pd1 Cl2 2.4615(12)
Pd2 C19 1.968(5)
Pd2 N2 2.034(4)
Pd2 Cl2 2.3461(11)
Pd2 Cl1 2.4949(13)
O1 C6 1.366(7)
O1 C7 1.429(9)
O2 C23 1.392(8)
O2 C25 1.365(8)
N1 C8 1.275(6)
N1 C9 1.470(6)
N2 C26 1.291(7)
N2 C27 1.476(6)
C1 C6 1.415(7)
C1 C2 1.393(7)
C2 C3 1.425(6)
C3 C4 1.383(7)
C3 C8 1.449(7)
C4 C5 1.363(8)
C5 C6 1.383(9)
C9 C10 1.532(7)
C10 C15 1.520(6)
C10 C11 1.564(6)
C11 C12 1.500(10)
C12 C13 1.533(10)
C13 C14 1.536(7)
C13 C16 1.550(9)
C14 C15 1.555(7)
C15 C16 1.553(7)
C16 C18 1.526(9)
C16 C17 1.535(9)
C19 C24 1.382(7)
C19 C20 1.421(7)
C20 C21 1.384(8)
C20 C26 1.450(8)
C21 C22 1.399(10)
C22 C23 1.381(10)
C23 C24 1.386(7)
C27 C28 1.518(7)
C28 C33 1.527(7)
C28 C29 1.558(7)
C29 C30 1.535(7)
C30 C31 1.527(8)
C31 C32 1.541(9)
C31 C34 1.560(9)
C32 C33 1.533(10)
C33 C34 1.575(8)
C34 C36 1.536(11)
C34 C35 1.536(8)
